data_9013817
loop_
_publ_author_name
'Antao, S. M.'
'Hassan, I.'

_publ_section_title
;
 Nepheline: structure of three samples from the Bancroft area, Ontario,
 obtained using synchrotron high-resolution powder x-ray diffraction
 Sample: 1b
;
_journal_name_full 'The Canadian Mineralogist'
_journal_page_first 69
_journal_page_last 80
_journal_paper_doi 10.3749/canmin.48.1.69
_journal_volume 48
_journal_year 2010
_chemical_compound_source 'Egan Chute, Bancroft area, Ontario, Canada'
_chemical_formula_sum 'Al4 Ca0.12 K0.716 Na2.88 O16 Si4'
_chemical_name_mineral Nepheline
_space_group_IT_number 173
_symmetry_space_group_name_Hall 'P 6c'
_symmetry_space_group_name_H-M 'P 63'
_cell_angle_alpha 90
_cell_angle_beta 90
_cell_angle_gamma 120
_cell_length_a 9.99567
_cell_length_b 9.99567
_cell_length_c 8.37777
_cell_formula_units_Z 2
_cell_volume 724.908
_database_code_amcsd 0006318
_exptl_crystal_density_diffrn 2.636
_cod_original_formula_sum 'K.716 (Na2.88 Ca.12) Al4 Si4 O16'
_cod_database_code 9013817

loop_
_space_group_symop_operation_xyz
x,y,z
x-y,x,1/2+z
-y,x-y,z
-x,-y,1/2+z
-x+y,-x,z
y,-x+y,1/2+z

loop_
_atom_site_label
_atom_site_fract_x
_atom_site_fract_y
_atom_site_fract_z
_atom_site_occupancy
_atom_site_U_iso_or_equiv
K 0.00000 0.00000 0.00060 0.71600 0.02630
Na 0.44318 0.99665 0.98930 0.96000 0.02270
Ca 0.44318 0.99665 0.98930 0.04000 0.02270
Al1 0.66667 0.33333 0.80570 1.00000 0.01140
Al2 0.33070 0.09160 0.31110 1.00000 0.01031
Si1 0.66667 0.33333 0.19010 1.00000 0.01140
Si2 0.33740 0.09700 0.68520 1.00000 0.01031
O1 0.71540 0.33710 0.00540 0.33333 0.02700
O2 0.31990 0.03100 0.50080 1.00000 0.03180
O3 0.51540 0.16550 0.71820 1.00000 0.03460
O4 0.51880 0.17510 0.23620 1.00000 0.02740
O5 0.28520 0.23080 0.30460 1.00000 0.03100
O6 0.26800 0.21820 0.68620 1.00000 0.01530

loop_
_cod_related_entry_id
_cod_related_entry_database
_cod_related_entry_code
1 AMCSD 0006318
